data_2204534
loop_
_publ_author_name
'Li, Feng'
'Wang, Yanqi'
'Bi, Wenhua'
'Li, Xing'
'Cao, Rong'

_publ_section_title
;A new supramolecular framework through hydrogen bonds in
 <i>catena</i>-poly[[[tetraaquacobalt(II)]-\m-4,4-bipyridine-\k^2^<i>N</i>:<i>N</i>']
 2-carboxylatocinnamate dihydrate]
;
_journal_issue 11
_journal_name_full 'Acta Crystallographica Section E'
_journal_page_first m1681
_journal_page_last m1683
_journal_paper_doi 10.1107/S1600536804026054
_journal_volume 60
_journal_year 2004
_chemical_formula_iupac '[Co (C10 H8 N2) (H2 O)4] (C10 H6 O4), 2H2 O'
_chemical_formula_moiety 'C10 H16 Co N2 O4 2+, C10 H6 O4 2-, 2H~2~O'
_chemical_formula_sum 'C20 H26 Co N2 O10'
_chemical_formula_weight 513.36
_chemical_name_systematic
;
catena-poly[[[tetraaquacobalt(II)]-\m-4,4-bipyridine-\k^2^N:N']
2-carboxylatocinnamate dihydrate]
;
_space_group_IT_number 1
_symmetry_cell_setting triclinic
_symmetry_space_group_name_Hall 'P 1'
_symmetry_space_group_name_H-M 'P 1'
_atom_sites_solution_hydrogens geom
_atom_sites_solution_primary direct
_atom_sites_solution_secondary difmap
_audit_creation_method SHELXL-97
_cell_angle_alpha 92.88(3)
_cell_angle_beta 98.04(3)
_cell_angle_gamma 97.18(3)
_cell_formula_units_Z 2
_cell_length_a 7.3854(15)
_cell_length_b 11.432(2)
_cell_length_c 13.625(3)
_cell_measurement_reflns_used 3522
_cell_measurement_temperature 173(2)
_cell_measurement_theta_max 27.48
_cell_measurement_theta_min 3.13
_cell_volume 1127.4(4)
_computing_cell_refinement CrystalClear
_computing_data_collection 'CrystalClear (Rigaku, 2000)'
_computing_data_reduction CrystalClear
_computing_molecular_graphics 'SHELXTL and PLATON (Spek, 2004)'
_computing_publication_material SHELXTL
_computing_structure_refinement SHELXTL
_computing_structure_solution 'SHELXTL (Siemens, 1994)'
_diffrn_ambient_temperature 173(2)
_diffrn_detector_area_resol_mean 14.6306
_diffrn_measured_fraction_theta_full 0.981
_diffrn_measured_fraction_theta_max 0.981
_diffrn_measurement_device_type 'Rigaku Mercury70 (2 \\times 2 bin mode)'
_diffrn_measurement_method dtprofit.ref
_diffrn_radiation_monochromator graphite
_diffrn_radiation_source 'fine-focus sealed tube'
_diffrn_radiation_type MoK\a
_diffrn_radiation_wavelength 0.71073
_diffrn_reflns_av_R_equivalents 0.0151
_diffrn_reflns_av_sigmaI/netI 0.0459
_diffrn_reflns_limit_h_max 9
_diffrn_reflns_limit_h_min -8
_diffrn_reflns_limit_k_max 13
_diffrn_reflns_limit_k_min -14
_diffrn_reflns_limit_l_max 17
_diffrn_reflns_limit_l_min -17
_diffrn_reflns_number 8640
_diffrn_reflns_theta_full 27.48
_diffrn_reflns_theta_max 27.48
_diffrn_reflns_theta_min 3.13
_diffrn_standards_decay_% 0
_diffrn_standards_interval_count 0
_diffrn_standards_interval_time 0
_diffrn_standards_number 0
_exptl_absorpt_coefficient_mu 0.820
_exptl_absorpt_correction_T_max 0.850
_exptl_absorpt_correction_T_min 0.729
_exptl_absorpt_correction_type multi-scan
_exptl_absorpt_process_details '(CrystalClear; Rigaku, 2000)'
_exptl_crystal_colour Yellow
_exptl_crystal_density_diffrn 1.512
_exptl_crystal_density_method 'not measured'
_exptl_crystal_description prism
_exptl_crystal_F_000 534
_exptl_crystal_size_max 0.60
_exptl_crystal_size_mid 0.35
_exptl_crystal_size_min 0.20
_refine_diff_density_max 0.279
_refine_diff_density_min -0.289
_refine_ls_abs_structure_details 'Flack (1983), 1443 Friedel pairs'
_refine_ls_abs_structure_Flack 0.008(6)
_refine_ls_extinction_method none
_refine_ls_goodness_of_fit_ref 0.929
_refine_ls_hydrogen_treatment constr
_refine_ls_matrix_type full
_refine_ls_number_parameters 667
_refine_ls_number_reflns 6621
_refine_ls_number_restraints 39
_refine_ls_restrained_S_all 0.928
_refine_ls_R_factor_all 0.0228
_refine_ls_R_factor_gt 0.0215
_refine_ls_shift/su_max 0.006
_refine_ls_shift/su_mean 0.000
_refine_ls_structure_factor_coef Fsqd
_refine_ls_weighting_details 'calc w = 1/[\s^2^(Fo^2^)+(0.1P)^2^] where P = (Fo^2^+2Fc^2^)/3'
_refine_ls_weighting_scheme calc
_refine_ls_wR_factor_gt 0.0452
_refine_ls_wR_factor_ref 0.0455
_reflns_number_gt 6236
_reflns_number_total 6621
_reflns_threshold_expression I>2\s(I)
_cod_data_source_file lh6283.cif
_cod_data_source_block I
_cod_database_code 2204534
_cod_database_fobs_code 2204534

loop_
_symmetry_equiv_pos_as_xyz
'x, y, z'

loop_
_atom_site_label
_atom_site_fract_x
_atom_site_fract_y
_atom_site_fract_z
_atom_site_U_iso_or_equiv
_atom_site_adp_type
_atom_site_calc_flag
_atom_site_refinement_flags
_atom_site_occupancy
_atom_site_type_symbol
Co1 0.11535(3) 1.97581(2) 0.39631(2) 0.00951(7) Uani d . 1 Co
Co2 0.09944(3) 2.24624(2) 0.89686(2) 0.00935(7) Uani d . 1 Co
O1A 0.3979(2) 1.99361(17) 0.42345(15) 0.0188(4) Uani d D 1 O
H1A1 0.459(3) 1.9413(17) 0.445(2) 0.028 Uiso d D 1 H
H1A2 0.467(3) 2.0608(15) 0.438(2) 0.028 Uiso d D 1 H
O2A 0.1090(2) 1.96065(17) 0.24105(13) 0.0139(4) Uani d D 1 O
H2A2 0.209(2) 1.973(2) 0.2177(18) 0.021 Uiso d D 1 H
H2A1 0.030(3) 1.999(2) 0.2136(17) 0.021 Uiso d D 1 H
O3A 0.1066(3) 1.98048(17) 0.55075(13) 0.0162(4) Uani d D 1 O
H3A2 0.182(3) 2.013(2) 0.5971(16) 0.024 Uiso d D 1 H
H3A1 0.004(2) 1.961(2) 0.5674(19) 0.024 Uiso d D 1 H
O4A -0.1666(2) 1.96495(17) 0.37080(14) 0.0154(4) Uani d D 1 O
H4A2 -0.219(3) 2.0241(16) 0.3568(18) 0.023 Uiso d D 1 H
H4A1 -0.234(3) 1.9186(18) 0.4003(17) 0.023 Uiso d D 1 H
O1B 0.0986(2) 2.26484(17) 1.04917(13) 0.0140(4) Uani d D 1 O
H1B1 0.046(3) 2.3251(15) 1.0573(18) 0.021 Uiso d D 1 H
H1B2 0.026(3) 2.2099(16) 1.0708(18) 0.021 Uiso d D 1 H
O2B 0.0897(2) 2.23879(16) 0.73797(13) 0.0136(4) Uani d D 1 O
H2B2 -0.010(2) 2.211(2) 0.7058(18) 0.020 Uiso d D 1 H
H2B1 0.175(2) 2.209(2) 0.7116(17) 0.020 Uiso d D 1 H
O3B -0.1833(2) 2.24510(16) 0.86961(13) 0.0144(4) Uani d D 1 O
H3B2 -0.260(3) 2.1832(16) 0.8665(19) 0.022 Uiso d D 1 H
H3B1 -0.217(3) 2.2946(17) 0.9091(17) 0.022 Uiso d D 1 H
O4B 0.3796(2) 2.25124(17) 0.91289(15) 0.0179(4) Uani d D 1 O
H4B2 0.432(3) 2.1903(16) 0.9105(19) 0.027 Uiso d D 1 H
H4B1 0.462(3) 2.3048(17) 0.9426(19) 0.027 Uiso d D 1 H
O1C -0.3130(2) 2.40289(15) 0.98348(12) 0.0213(4) Uani d . 1 O
O2C -0.0581(2) 2.44512(14) 1.09613(11) 0.0194(4) Uani d . 1 O
O3C -0.3963(2) 2.20937(14) 1.44306(11) 0.0160(4) Uani d . 1 O
O4C -0.3052(2) 2.16013(14) 1.29901(11) 0.0151(3) Uani d . 1 O
O1D 0.6124(2) 1.81865(14) 0.47060(11) 0.0150(3) Uani d . 1 O
O2D 0.7775(2) 1.90433(14) 0.61213(11) 0.0167(4) Uani d . 1 O
O3D 0.5341(2) 2.05666(14) 0.86043(11) 0.0155(3) Uani d . 1 O
O4D 0.6028(2) 1.97562(15) 1.00469(11) 0.0193(4) Uani d . 1 O
O1W 0.4297(2) 2.01084(19) 0.17400(13) 0.0306(5) Uani d D 1 O
H1W1 0.508(3) 2.063(2) 0.2062(18) 0.046 Uiso d D 1 H
H1W2 0.466(4) 2.002(3) 0.1179(15) 0.046 Uiso d D 1 H
O2W 0.3736(2) 2.11403(17) 0.68274(12) 0.0190(4) Uani d D 1 O
H2W2 0.465(3) 2.138(2) 0.6559(17) 0.029 Uiso d D 1 H
H2W1 0.420(3) 2.085(2) 0.7363(14) 0.029 Uiso d D 1 H
O3W -0.1237(2) 2.10145(15) 1.13868(12) 0.0174(4) Uani d D 1 O
H3W2 -0.209(3) 2.061(2) 1.0978(16) 0.026 Uiso d D 1 H
H3W1 -0.176(3) 2.131(2) 1.1820(16) 0.026 Uiso d D 1 H
O4W -0.2517(2) 2.14410(16) 0.62451(12) 0.0187(4) Uani d D 1 O
H4W2 -0.264(4) 2.0695(14) 0.6134(19) 0.028 Uiso d D 1 H
H4W1 -0.274(4) 2.173(2) 0.5717(14) 0.028 Uiso d D 1 H
N1A 0.1339(3) 2.16772(19) 0.39597(15) 0.0107(5) Uani d . 1 N
N2A 0.1049(3) 1.78624(18) 0.40060(16) 0.0111(5) Uani d . 1 N
N1B 0.0777(3) 2.05534(19) 0.89784(15) 0.0110(5) Uani d . 1 N
N2B 0.1200(3) 2.43592(18) 0.89280(16) 0.0117(5) Uani d . 1 N
C11A 0.0857(3) 2.2274(2) 0.47338(17) 0.0157(5) Uani d . 1 C
H11A 0.0525 2.1848 0.5277 0.019 Uiso calc R 1 H
C12A 0.0820(3) 2.3488(2) 0.47793(17) 0.0155(5) Uani d . 1 C
H12A 0.0500 2.3875 0.5352 0.019 Uiso calc R 1 H
C13A 0.1247(3) 2.4128(2) 0.39962(19) 0.0123(6) Uani d . 1 C
C14A 0.1745(3) 2.3513(2) 0.31810(17) 0.0136(5) Uani d . 1 C
H14A 0.2044 2.3917 0.2620 0.016 Uiso calc R 1 H
C15A 0.1792(3) 2.2308(2) 0.32067(17) 0.0130(5) Uani d . 1 C
H15A 0.2167 2.1904 0.2658 0.016 Uiso calc R 1 H
C21A 0.0608(3) 1.7161(2) 0.31642(17) 0.0136(5) Uani d . 1 C
H21A 0.0229 1.7509 0.2564 0.016 Uiso calc R 1 H
C22A 0.0676(3) 1.5960(2) 0.31283(17) 0.0137(5) Uani d . 1 C
H22A 0.0392 1.5505 0.2510 0.016 Uiso calc R 1 H
C23A 0.1163(3) 1.5417(2) 0.39990(19) 0.0109(6) Uani d . 1 C
C24A 0.1601(3) 1.6143(2) 0.48773(17) 0.0153(5) Uani d . 1 C
H24A 0.1933 1.5816 0.5494 0.018 Uiso calc R 1 H
C25A 0.1546(3) 1.7336(2) 0.48393(18) 0.0153(5) Uani d . 1 C
H25A 0.1882 1.7819 0.5442 0.018 Uiso calc R 1 H
C11B 0.1404(3) 2.0035(2) 0.97955(17) 0.0152(5) Uani d . 1 C
H11B 0.1838 2.0525 1.0386 0.018 Uiso calc R 1 H
C12B 0.1461(3) 1.8841(2) 0.98350(17) 0.0158(5) Uani d . 1 C
H12B 0.1885 1.8526 1.0444 0.019 Uiso calc R 1 H
C13B 0.0894(3) 1.8092(2) 0.89750(18) 0.0108(5) Uani d . 1 C
C14B 0.0235(3) 1.8627(2) 0.81224(17) 0.0155(5) Uani d . 1 C
H14B -0.0170 1.8163 0.7515 0.019 Uiso calc R 1 H
C15B 0.0172(3) 1.9827(2) 0.81602(16) 0.0151(5) Uani d . 1 C
H15B -0.0327 2.0161 0.7574 0.018 Uiso calc R 1 H
C21B 0.0062(3) 2.4830(2) 0.82435(18) 0.0156(5) Uani d . 1 C
H21B -0.0692 2.4310 0.7741 0.019 Uiso calc R 1 H
C22B -0.0079(3) 2.6016(2) 0.82265(18) 0.0169(5) Uani d . 1 C
H22B -0.0904 2.6298 0.7722 0.020 Uiso calc R 1 H
C23B 0.1011(3) 2.6810(2) 0.89631(18) 0.0102(6) Uani d . 1 C
C24B 0.2195(3) 2.6326(2) 0.96650(17) 0.0131(5) Uani d . 1 C
H24B 0.2966 2.6823 1.0177 0.016 Uiso calc R 1 H
C25B 0.2253(3) 2.5124(2) 0.96214(17) 0.0152(5) Uani d . 1 C
H25B 0.3084 2.4820 1.0109 0.018 Uiso calc R 1 H
C1C -0.2195(3) 2.4565(2) 1.06107(16) 0.0131(5) Uani d . 1 C
C2C -0.3098(3) 2.5430(2) 1.11956(16) 0.0117(5) Uani d . 1 C
C3C -0.3096(3) 2.6581(2) 1.09072(17) 0.0164(5) Uani d . 1 C
H3C -0.2620 2.6798 1.0320 0.020 Uiso calc R 1 H
C4C -0.3790(3) 2.7414(2) 1.14790(17) 0.0185(5) Uani d . 1 C
H4C -0.3762 2.8204 1.1290 0.022 Uiso calc R 1 H
C5C -0.4519(3) 2.7094(2) 1.23195(18) 0.0176(5) Uani d . 1 C
H5C -0.5030 2.7658 1.2696 0.021 Uiso calc R 1 H
C6C -0.4508(3) 2.5954(2) 1.26174(17) 0.0161(5) Uani d . 1 C
H6C -0.5006 2.5743 1.3200 0.019 Uiso calc R 1 H
C7C -0.3765(3) 2.5106(2) 1.20658(16) 0.0122(5) Uani d . 1 C
C8C -0.3607(3) 2.3912(2) 1.23984(17) 0.0141(5) Uani d . 1 C
H8C -0.3464 2.3322 1.1909 0.017 Uiso calc R 1 H
C9C -0.3646(3) 2.3578(2) 1.33186(17) 0.0151(5) Uani d . 1 C
H9C -0.3754 2.4158 1.3824 0.018 Uiso calc R 1 H
C10C -0.3529(3) 2.2345(2) 1.35952(18) 0.0129(5) Uani d . 1 C
C1D 0.6721(3) 1.8197(2) 0.56137(16) 0.0123(5) Uani d . 1 C
C2D 0.6138(3) 1.71074(19) 0.61433(16) 0.0118(5) Uani d . 1 C
C3D 0.6242(3) 1.6010(2) 0.56746(18) 0.0180(5) Uani d . 1 C
H3D 0.6649 1.5976 0.5044 0.022 Uiso calc R 1 H
C4D 0.5764(4) 1.4971(2) 0.61094(19) 0.0197(5) Uani d . 1 C
H4D 0.5887 1.4232 0.5791 0.024 Uiso calc R 1 H
C5D 0.5103(4) 1.5014(2) 0.70143(18) 0.0221(6) Uani d . 1 C
H5D 0.4731 1.4304 0.7308 0.027 Uiso calc R 1 H
C6D 0.4990(3) 1.6104(2) 0.74881(18) 0.0183(5) Uani d . 1 C
H6D 0.4535 1.6128 0.8106 0.022 Uiso calc R 1 H
C7D 0.5530(3) 1.7168(2) 0.70757(16) 0.0134(5) Uani d . 1 C
C8D 0.5439(3) 1.8319(2) 0.76104(16) 0.0126(5) Uani d . 1 C
H8D 0.5263 1.8973 0.7221 0.015 Uiso calc R 1 H
C9D 0.5583(3) 1.8504(2) 0.85903(16) 0.0144(5) Uani d . 1 C
H9D 0.5656 1.7842 0.8981 0.017 Uiso calc R 1 H
C10D 0.5639(3) 1.9691(2) 0.91175(18) 0.0132(5) Uani d . 1 C

loop_
_atom_site_aniso_label
_atom_site_aniso_U_11
_atom_site_aniso_U_22
_atom_site_aniso_U_33
_atom_site_aniso_U_12
_atom_site_aniso_U_13
_atom_site_aniso_U_23
Co1 0.01075(16) 0.00725(17) 0.01079(15) 0.00216(13) 0.00154(12) 0.00082(12)
Co2 0.01008(16) 0.00718(17) 0.01093(16) 0.00204(13) 0.00145(12) 0.00005(12)
O1A 0.0102(9) 0.0127(10) 0.0334(11) 0.0025(8) 0.0010(8) 0.0052(9)
O2A 0.0155(10) 0.0143(10) 0.0131(9) 0.0046(8) 0.0030(7) 0.0030(7)
O3A 0.0183(10) 0.0171(11) 0.0121(9) -0.0017(8) 0.0029(7) -0.0011(8)
O4A 0.0114(9) 0.0139(10) 0.0224(10) 0.0041(8) 0.0034(7) 0.0081(8)
O1B 0.0182(10) 0.0111(10) 0.0142(9) 0.0045(8) 0.0055(7) 0.0004(8)
O2B 0.0147(9) 0.0151(10) 0.0114(9) 0.0039(8) 0.0020(7) -0.0012(8)
O3B 0.0111(9) 0.0114(10) 0.0206(10) 0.0013(7) 0.0038(7) -0.0030(8)
O4B 0.0096(9) 0.0112(10) 0.0320(11) 0.0014(8) 0.0026(8) -0.0062(8)
O1C 0.0159(9) 0.0224(10) 0.0237(9) 0.0017(7) 0.0014(7) -0.0117(8)
O2C 0.0186(8) 0.0224(10) 0.0180(9) 0.0108(7) 0.0008(7) -0.0049(7)
O3C 0.0181(9) 0.0160(9) 0.0137(8) 0.0009(7) 0.0021(6) 0.0040(7)
O4C 0.0176(8) 0.0121(9) 0.0165(8) 0.0052(7) 0.0032(6) 0.0015(7)
O1D 0.0191(8) 0.0145(9) 0.0112(8) 0.0025(7) 0.0012(6) 0.0015(6)
O2D 0.0195(9) 0.0139(9) 0.0148(8) -0.0044(7) 0.0024(6) -0.0004(7)
O3D 0.0189(9) 0.0118(9) 0.0163(8) 0.0046(7) 0.0025(6) 0.0005(7)
O4D 0.0242(9) 0.0211(10) 0.0119(8) 0.0018(7) 0.0020(7) -0.0008(7)
O1W 0.0181(9) 0.0534(14) 0.0172(9) -0.0033(9) 0.0043(7) -0.0126(9)
O2W 0.0159(9) 0.0262(10) 0.0152(9) 0.0042(8) 0.0022(7) -0.0004(8)
O3W 0.0168(8) 0.0208(10) 0.0144(8) 0.0019(7) 0.0028(6) -0.0008(7)
O4W 0.0244(9) 0.0176(9) 0.0129(8) 0.0010(8) -0.0001(7) 0.0030(7)
N1A 0.0088(10) 0.0098(12) 0.0135(11) 0.0021(9) 0.0008(8) 0.0009(9)
N2A 0.0103(10) 0.0084(12) 0.0138(11) 0.0026(9) -0.0015(8) -0.0015(9)
N1B 0.0112(11) 0.0089(12) 0.0126(11) 0.0007(9) 0.0025(8) -0.0017(9)
N2B 0.0121(11) 0.0104(12) 0.0132(11) 0.0017(9) 0.0038(8) 0.0011(9)
C11A 0.0201(13) 0.0132(13) 0.0154(12) 0.0042(10) 0.0054(10) 0.0040(10)
C12A 0.0192(12) 0.0124(12) 0.0155(12) 0.0042(10) 0.0041(9) -0.0019(9)
C13A 0.0082(12) 0.0099(14) 0.0163(13) -0.0003(11) -0.0040(10) -0.0037(11)
C14A 0.0163(12) 0.0111(12) 0.0139(11) 0.0020(10) 0.0027(9) 0.0037(9)
C15A 0.0139(12) 0.0113(12) 0.0141(11) 0.0027(10) 0.0024(9) -0.0015(9)
C21A 0.0175(13) 0.0109(13) 0.0107(11) 0.0019(10) -0.0040(9) 0.0002(9)
C22A 0.0151(12) 0.0103(12) 0.0142(12) 0.0012(10) -0.0012(9) -0.0018(9)
C23A 0.0102(13) 0.0103(15) 0.0128(13) 0.0038(11) 0.0012(10) 0.0029(11)
C24A 0.0215(13) 0.0108(12) 0.0126(12) 0.0027(10) -0.0021(10) 0.0016(9)
C25A 0.0214(13) 0.0095(13) 0.0142(12) 0.0034(10) 0.0001(10) -0.0026(10)
C11B 0.0225(13) 0.0105(13) 0.0123(11) 0.0054(10) 0.0002(10) -0.0027(9)
C12B 0.0219(13) 0.0135(12) 0.0125(11) 0.0060(11) -0.0005(9) 0.0033(9)
C13B 0.0110(13) 0.0063(14) 0.0158(13) 0.0015(11) 0.0037(10) 0.0024(11)
C14B 0.0205(13) 0.0099(12) 0.0140(11) 0.0006(10) -0.0024(9) -0.0024(9)
C15B 0.0211(13) 0.0089(12) 0.0139(12) 0.0014(10) -0.0026(9) 0.0028(9)
C21B 0.0168(13) 0.0112(13) 0.0158(12) -0.0003(10) -0.0052(9) -0.0017(10)
C22B 0.0192(13) 0.0118(12) 0.0183(13) 0.0042(10) -0.0045(10) 0.0023(10)
C23B 0.0103(13) 0.0088(15) 0.0121(13) 0.0026(11) 0.0028(10) -0.0005(11)
C24B 0.0132(12) 0.0091(12) 0.0150(12) -0.0002(9) -0.0022(9) -0.0019(9)
C25B 0.0157(12) 0.0145(13) 0.0152(12) 0.0046(10) -0.0007(9) 0.0023(10)
C1C 0.0159(12) 0.0106(12) 0.0136(11) -0.0003(9) 0.0059(9) 0.0027(9)
C2C 0.0098(10) 0.0108(12) 0.0139(11) 0.0029(9) -0.0007(8) -0.0019(9)
C3C 0.0198(12) 0.0149(13) 0.0152(12) 0.0021(10) 0.0041(9) 0.0037(10)
C4C 0.0232(13) 0.0119(13) 0.0197(13) 0.0051(10) -0.0015(10) 0.0013(10)
C5C 0.0182(12) 0.0142(13) 0.0202(13) 0.0068(10) 0.0000(10) -0.0052(10)
C6C 0.0149(11) 0.0205(13) 0.0139(11) 0.0048(10) 0.0036(9) 0.0013(10)
C7C 0.0108(11) 0.0117(12) 0.0147(11) 0.0036(9) 0.0017(9) 0.0011(9)
C8C 0.0130(11) 0.0127(12) 0.0174(11) 0.0031(9) 0.0048(9) -0.0008(9)
C9C 0.0170(12) 0.0122(12) 0.0160(12) 0.0032(10) 0.0021(9) -0.0013(9)
C10C 0.0080(11) 0.0133(13) 0.0165(12) 0.0008(9) -0.0012(9) 0.0028(10)
C1D 0.0119(11) 0.0138(12) 0.0138(11) 0.0071(9) 0.0058(8) 0.0031(9)
C2D 0.0121(11) 0.0085(12) 0.0142(11) 0.0015(9) -0.0006(9) 0.0027(9)
C3D 0.0230(13) 0.0165(13) 0.0145(12) 0.0051(10) 0.0019(9) -0.0010(10)
C4D 0.0285(14) 0.0074(12) 0.0230(13) 0.0039(10) 0.0030(10) -0.0007(10)
C5D 0.0292(14) 0.0122(13) 0.0244(14) -0.0010(11) 0.0039(11) 0.0058(10)
C6D 0.0239(13) 0.0147(13) 0.0173(12) 0.0021(10) 0.0065(10) 0.0014(10)
C7D 0.0133(11) 0.0137(12) 0.0137(11) 0.0044(9) 0.0008(9) 0.0021(9)
C8D 0.0138(11) 0.0108(12) 0.0143(11) 0.0025(9) 0.0045(9) 0.0024(9)
C9D 0.0176(12) 0.0102(12) 0.0166(11) 0.0036(10) 0.0043(9) 0.0031(9)
C10D 0.0106(11) 0.0140(13) 0.0160(12) 0.0021(10) 0.0057(9) -0.0002(10)

loop_
_atom_type_symbol
_atom_type_description
_atom_type_scat_dispersion_real
_atom_type_scat_dispersion_imag
_atom_type_scat_source
C C 0.0033 0.0016 'International Tables Vol C Tables 4.2.6.8 and 6.1.1.4'
H H 0.0000 0.0000 'International Tables Vol C Tables 4.2.6.8 and 6.1.1.4'
N N 0.0061 0.0033 'International Tables Vol C Tables 4.2.6.8 and 6.1.1.4'
O O 0.0106 0.0060 'International Tables Vol C Tables 4.2.6.8 and 6.1.1.4'
Co Co 0.3494 0.9721 'International Tables Vol C Tables 4.2.6.8 and 6.1.1.4'

loop_
_geom_angle_atom_site_label_1
_geom_angle_atom_site_label_2
_geom_angle_atom_site_label_3
_geom_angle_site_symmetry_3
_geom_angle
_geom_angle_publ_flag
O4A Co1 O1A . 177.74(8) ?
O4A Co1 O2A . 87.69(8) ?
O1A Co1 O2A . 92.97(8) ?
O4A Co1 O3A . 89.56(8) ?
O1A Co1 O3A . 89.89(8) ?
O2A Co1 O3A . 175.87(8) ?
O4A Co1 N2A . 92.34(8) ?
O1A Co1 N2A . 89.82(8) ?
O2A Co1 N2A . 90.14(8) ?
O3A Co1 N2A . 86.90(8) ?
O4A Co1 N1A . 89.22(8) ?
O1A Co1 N1A . 88.61(8) ?
O2A Co1 N1A . 91.09(8) ?
O3A Co1 N1A . 91.95(8) ?
N2A Co1 N1A . 178.05(9) yes
O4B Co2 O3B . 175.58(9) ?
O4B Co2 O1B . 92.84(8) ?
O3B Co2 O1B . 91.26(8) ?
O4B Co2 O2B . 89.58(8) ?
O3B Co2 O2B . 86.22(8) ?
O1B Co2 O2B . 175.62(8) ?
O4B Co2 N2B . 91.93(8) ?
O3B Co2 N2B . 86.48(8) ?
O1B Co2 N2B . 89.07(8) ?
O2B Co2 N2B . 87.21(8) ?
O4B Co2 N1B . 88.24(8) ?
O3B Co2 N1B . 93.28(8) ?
O1B Co2 N1B . 92.01(8) ?
O2B Co2 N1B . 91.70(8) ?
N2B Co2 N1B . 178.90(9) yes
Co1 O1A H1A1 . 124.9(18) ?
Co1 O1A H1A2 . 123.5(17) ?
H1A1 O1A H1A2 . 107(2) ?
Co1 O2A H2A2 . 119.0(17) ?
Co1 O2A H2A1 . 110.0(17) ?
H2A2 O2A H2A1 . 111(2) ?
Co1 O3A H3A2 . 130.1(18) ?
Co1 O3A H3A1 . 115.9(18) ?
H3A2 O3A H3A1 . 112(2) ?
Co1 O4A H4A2 . 121.5(18) ?
Co1 O4A H4A1 . 121.6(17) ?
H4A2 O4A H4A1 . 110(2) ?
Co2 O1B H1B1 . 104.2(17) ?
Co2 O1B H1B2 . 113.4(17) ?
H1B1 O1B H1B2 . 102.4(19) ?
Co2 O2B H2B2 . 115.3(18) ?
Co2 O2B H2B1 . 119.3(17) ?
H2B2 O2B H2B1 . 107.9(19) ?
Co2 O3B H3B2 . 123.5(18) ?
Co2 O3B H3B1 . 110.5(17) ?
H3B2 O3B H3B1 . 107(2) ?
Co2 O4B H4B2 . 123.0(18) ?
Co2 O4B H4B1 . 128.2(16) ?
H4B2 O4B H4B1 . 105(2) ?
H1W1 O1W H1W2 . 105(2) ?
H2W2 O2W H2W1 . 104(2) ?
H3W2 O3W H3W1 . 106(2) ?
H4W2 O4W H4W1 . 108(2) ?
C15A N1A C11A . 116.8(2) ?
C15A N1A Co1 . 124.65(16) ?
C11A N1A Co1 . 118.45(17) ?
C25A N2A C21A . 116.6(2) ?
C25A N2A Co1 . 122.82(16) ?
C21A N2A Co1 . 120.35(18) ?
C11B N1B C15B . 115.9(2) ?
C11B N1B Co2 . 120.97(17) ?
C15B N1B Co2 . 122.91(18) ?
C25B N2B C21B . 116.1(2) ?
C25B N2B Co2 . 123.98(19) ?
C21B N2B Co2 . 119.39(17) ?
N1A C11A C12A . 123.1(2) ?
N1A C11A H11A . 118.4 ?
C12A C11A H11A . 118.4 ?
C13A C12A C11A . 120.0(2) ?
C13A C12A H12A . 120.0 ?
C11A C12A H12A . 120.0 ?
C12A C13A C14A . 117.5(2) ?
C12A C13A C23A 1_565 121.7(2) ?
C14A C13A C23A 1_565 120.8(2) ?
C15A C14A C13A . 118.8(2) ?
C15A C14A H14A . 120.6 ?
C13A C14A H14A . 120.6 ?
N1A C15A C14A . 123.8(2) ?
N1A C15A H15A . 118.1 ?
C14A C15A H15A . 118.1 ?
N2A C21A C22A . 123.2(2) ?
N2A C21A H21A . 118.4 ?
C22A C21A H21A . 118.4 ?
C21A C22A C23A . 119.8(2) ?
C21A C22A H22A . 120.1 ?
C23A C22A H22A . 120.1 ?
C22A C23A C24A . 117.0(2) ?
C22A C23A C13A 1_545 121.7(2) ?
C24A C23A C13A 1_545 121.3(2) ?
C25A C24A C23A . 119.2(2) ?
C25A C24A H24A . 120.4 ?
C23A C24A H24A . 120.4 ?
N2A C25A C24A . 124.1(2) ?
N2A C25A H25A . 118.0 ?
C24A C25A H25A . 118.0 ?
N1B C11B C12B . 124.3(2) ?
N1B C11B H11B . 117.8 ?
C12B C11B H11B . 117.8 ?
C11B C12B C13B . 119.7(2) ?
C11B C12B H12B . 120.1 ?
C13B C12B H12B . 120.1 ?
C14B C13B C12B . 116.1(2) ?
C14B C13B C23B 1_545 121.8(2) ?
C12B C13B C23B 1_545 122.0(2) ?
C15B C14B C13B . 120.1(2) ?
C15B C14B H14B . 120.0 ?
C13B C14B H14B . 120.0 ?
N1B C15B C14B . 123.8(2) ?
N1B C15B H15B . 118.1 ?
C14B C15B H15B . 118.1 ?
N2B C21B C22B . 124.1(2) ?
N2B C21B H21B . 118.0 ?
C22B C21B H21B . 118.0 ?
C21B C22B C23B . 119.4(2) ?
C21B C22B H22B . 120.3 ?
C23B C22B H22B . 120.3 ?
C24B C23B C22B . 116.5(2) ?
C24B C23B C13B 1_565 122.4(2) ?
C22B C23B C13B 1_565 121.1(2) ?
C25B C24B C23B . 120.1(2) ?
C25B C24B H24B . 119.9 ?
C23B C24B H24B . 119.9 ?
N2B C25B C24B . 123.7(2) ?
N2B C25B H25B . 118.1 ?
C24B C25B H25B . 118.2 ?
O2C C1C O1C . 126.6(2) ?
O2C C1C C2C . 115.36(19) ?
O1C C1C C2C . 118.0(2) ?
C3C C2C C7C . 120.5(2) ?
C3C C2C C1C . 119.2(2) ?
C7C C2C C1C . 120.0(2) ?
C4C C3C C2C . 120.0(2) ?
C4C C3C H3C . 120.0 ?
C2C C3C H3C . 120.0 ?
C5C C4C C3C . 120.1(2) ?
C5C C4C H4C . 120.0 ?
C3C C4C H4C . 120.0 ?
C4C C5C C6C . 120.2(2) ?
C4C C5C H5C . 119.9 ?
C6C C5C H5C . 119.9 ?
C5C C6C C7C . 120.7(2) ?
C5C C6C H6C . 119.7 ?
C7C C6C H6C . 119.7 ?
C2C C7C C6C . 118.4(2) ?
C2C C7C C8C . 119.42(19) ?
C6C C7C C8C . 122.1(2) ?
C9C C8C C7C . 126.3(2) ?
C9C C8C H8C . 116.8 ?
C7C C8C H8C . 116.8 ?
C8C C9C C10C . 123.4(2) ?
C8C C9C H9C . 118.3 ?
C10C C9C H9C . 118.3 ?
O3C C10C O4C . 123.5(2) ?
O3C C10C C9C . 116.7(2) ?
O4C C10C C9C . 119.8(2) ?
O1D C1D O2D . 125.2(2) ?
O1D C1D C2D . 117.1(2) ?
O2D C1D C2D . 117.73(19) ?
C3D C2D C7D . 119.8(2) ?
C3D C2D C1D . 117.4(2) ?
C7D C2D C1D . 122.9(2) ?
C4D C3D C2D . 121.3(2) ?
C4D C3D H3D . 119.3 ?
C2D C3D H3D . 119.3 ?
C3D C4D C5D . 119.5(2) ?
C3D C4D H4D . 120.2 ?
C5D C4D H4D . 120.2 ?
C4D C5D C6D . 119.6(2) ?
C4D C5D H5D . 120.2 ?
C6D C5D H5D . 120.2 ?
C5D C6D C7D . 121.6(2) ?
C5D C6D H6D . 119.2 ?
C7D C6D H6D . 119.2 ?
C6D C7D C2D . 118.0(2) ?
C6D C7D C8D . 120.5(2) ?
C2D C7D C8D . 121.5(2) ?
C9D C8D C7D . 125.1(2) ?
C9D C8D H8D . 117.4 ?
C7D C8D H8D . 117.4 ?
C8D C9D C10D . 124.1(2) ?
C8D C9D H9D . 117.9 ?
C10D C9D H9D . 117.9 ?
O4D C10D O3D . 124.4(2) ?
O4D C10D C9D . 116.8(2) ?
O3D C10D C9D . 118.8(2) ?

loop_
_geom_bond_atom_site_label_1
_geom_bond_atom_site_label_2
_geom_bond_site_symmetry_2
_geom_bond_distance
_geom_bond_publ_flag
Co1 O4A . 2.0494(18) yes
Co1 O1A . 2.0499(18) yes
Co1 O2A . 2.1073(18) yes
Co1 O3A . 2.1125(18) yes
Co1 N2A . 2.163(2) yes
Co1 N1A . 2.181(2) yes
Co2 O4B . 2.0435(18) yes
Co2 O3B . 2.0676(18) yes
Co2 O1B . 2.0764(18) yes
Co2 O2B . 2.1530(18) yes
Co2 N2B . 2.159(2) yes
Co2 N1B . 2.169(2) yes
O1A H1A1 . 0.834(16) ?
O1A H1A2 . 0.863(16) ?
O2A H2A2 . 0.840(16) ?
O2A H2A1 . 0.835(16) ?
O3A H3A2 . 0.818(16) ?
O3A H3A1 . 0.830(16) ?
O4A H4A2 . 0.837(16) ?
O4A H4A1 . 0.836(16) ?
O1B H1B1 . 0.844(15) ?
O1B H1B2 . 0.864(16) ?
O2B H2B2 . 0.820(15) ?
O2B H2B1 . 0.867(15) ?
O3B H3B2 . 0.844(16) ?
O3B H3B1 . 0.843(15) ?
O4B H4B2 . 0.839(16) ?
O4B H4B1 . 0.848(16) ?
O1C C1C . 1.263(3) ?
O2C C1C . 1.246(3) ?
O3C C10C . 1.262(3) yes
O4C C10C . 1.270(3) yes
O1D C1D . 1.253(3) ?
O2D C1D . 1.271(3) ?
O3D C10D . 1.273(3) yes
O4D C10D . 1.255(3) yes
O1W H1W1 . 0.838(17) ?
O1W H1W2 . 0.851(16) ?
O2W H2W2 . 0.835(16) ?
O2W H2W1 . 0.861(16) ?
O3W H3W2 . 0.848(16) ?
O3W H3W1 . 0.830(15) ?
O4W H4W2 . 0.850(15) ?
O4W H4W1 . 0.813(16) ?
N1A C15A . 1.339(3) ?
N1A C11A . 1.341(3) ?
N2A C25A . 1.339(3) ?
N2A C21A . 1.342(3) ?
N1B C11B . 1.340(3) ?
N1B C15B . 1.344(3) ?
N2B C25B . 1.343(3) ?
N2B C21B . 1.346(3) ?
C11A C12A . 1.389(3) ?
C11A H11A . 0.9500 ?
C12A C13A . 1.374(4) ?
C12A H12A . 0.9500 ?
C13A C14A . 1.401(3) ?
C13A C23A 1_565 1.483(3) ?
C14A C15A . 1.385(3) ?
C14A H14A . 0.9500 ?
C15A H15A . 0.9500 ?
C21A C22A . 1.379(3) ?
C21A H21A . 0.9500 ?
C22A C23A . 1.390(4) ?
C22A H22A . 0.9500 ?
C23A C24A . 1.397(3) ?
C23A C13A 1_545 1.483(3) ?
C24A C25A . 1.373(3) ?
C24A H24A . 0.9500 ?
C25A H25A . 0.9500 ?
C11B C12B . 1.374(3) ?
C11B H11B . 0.9500 ?
C12B C13B . 1.398(3) ?
C12B H12B . 0.9500 ?
C13B C14B . 1.396(4) ?
C13B C23B 1_545 1.478(3) ?
C14B C15B . 1.377(3) ?
C14B H14B . 0.9500 ?
C15B H15B . 0.9500 ?
C21B C22B . 1.374(4) ?
C21B H21B . 0.9500 ?
C22B C23B . 1.406(3) ?
C22B H22B . 0.9500 ?
C23B C24B . 1.388(4) ?
C23B C13B 1_565 1.478(3) ?
C24B C25B . 1.378(3) ?
C24B H24B . 0.9500 ?
C25B H25B . 0.9500 ?
C1C C2C . 1.514(3) ?
C2C C3C . 1.391(3) ?
C2C C7C . 1.396(3) ?
C3C C4C . 1.391(3) ?
C3C H3C . 0.9500 ?
C4C C5C . 1.378(3) ?
C4C H4C . 0.9500 ?
C5C C6C . 1.385(3) ?
C5C H5C . 0.9500 ?
C6C C7C . 1.408(3) ?
C6C H6C . 0.9500 ?
C7C C8C . 1.473(3) ?
C8C C9C . 1.332(3) yes
C8C H8C . 0.9500 ?
C9C C10C . 1.487(3) ?
C9C H9C . 0.9500 ?
C1D C2D . 1.516(3) ?
C2D C3D . 1.395(3) ?
C2D C7D . 1.407(3) ?
C3D C4D . 1.383(4) ?
C3D H3D . 0.9500 ?
C4D C5D . 1.389(3) ?
C4D H4D . 0.9500 ?
C5D C6D . 1.392(3) ?
C5D H5D . 0.9500 ?
C6D C7D . 1.401(3) ?
C6D H6D . 0.9500 ?
C7D C8D . 1.485(3) ?
C8D C9D . 1.329(3) yes
C8D H8D . 0.9500 ?
C9D C10D . 1.496(3) ?
C9D H9D . 0.9500 ?

loop_
_geom_hbond_atom_site_label_D
_geom_hbond_atom_site_label_H
_geom_hbond_atom_site_label_A
_geom_hbond_site_symmetry_A
_geom_hbond_distance_DH
_geom_hbond_distance_HA
_geom_hbond_distance_DA
_geom_hbond_angle_DHA
O1A H1A1 O1D . 0.834(16) 1.924(16) 2.750(3) 170(3)
O1A H1A2 O3C 1_654 0.863(16) 1.858(16) 2.711(3) 169(3)
O2A H2A2 O1W . 0.840(16) 1.825(16) 2.663(3) 175(3)
O2A H2A1 O3W 1_554 0.835(16) 1.955(17) 2.782(3) 171(2)
O3A H3A2 O2W . 0.818(16) 1.925(16) 2.726(3) 166(3)
O3A H3A1 O2D 1_455 0.830(16) 1.907(16) 2.734(3) 174(3)
O4A H4A2 O4C 1_554 0.837(16) 1.917(16) 2.738(3) 166(2)
O4A H4A1 O1D 1_455 0.836(16) 1.899(16) 2.735(3) 178(2)
O1B H1B1 O2C . 0.844(15) 1.747(16) 2.582(2) 170(2)
O1B H1B2 O3W . 0.864(16) 1.918(17) 2.774(3) 171(2)
O2B H2B2 O4W . 0.820(15) 2.005(16) 2.825(3) 179(3)
O2B H2B1 O2W . 0.867(15) 1.996(16) 2.842(3) 165(3)
O3B H3B2 O3D 1_455 0.844(16) 1.954(17) 2.791(3) 171(2)
O3B H3B1 O1C . 0.843(15) 1.834(16) 2.673(2) 173(3)
O4B H4B2 O3D . 0.839(16) 1.923(16) 2.732(2) 162(3)
O4B H4B1 O1C 1_655 0.848(16) 1.883(18) 2.706(3) 163(2)
O1W H1W1 O4C 1_654 0.838(17) 1.928(17) 2.754(3) 169(3)
O1W H1W2 O4D 1_554 0.851(16) 1.987(18) 2.825(2) 167(3)
O2W H2W2 O4W 1_655 0.835(16) 2.19(2) 2.968(3) 156(3)
O2W H2W1 O3D . 0.861(16) 1.845(17) 2.692(2) 168(3)
O3W H3W2 O4D 1_455 0.848(16) 1.884(16) 2.731(2) 178(3)
O3W H3W1 O4C . 0.830(15) 2.002(17) 2.813(2) 165(3)
O4W H4W2 O2D 1_455 0.850(15) 1.951(16) 2.775(2) 163(3)
O4W H4W1 O3C 1_554 0.813(16) 1.945(18) 2.730(2) 162(3)

loop_
_geom_torsion_atom_site_label_1
_geom_torsion_atom_site_label_2
_geom_torsion_atom_site_label_3
_geom_torsion_atom_site_label_4
_geom_torsion_site_symmetry_1
_geom_torsion_site_symmetry_4
_geom_torsion
O4A Co1 N1A C15A . . -103.7(2)
O1A Co1 N1A C15A . . 77.0(2)
O2A Co1 N1A C15A . . -16.0(2)
O3A Co1 N1A C15A . . 166.80(19)
O4A Co1 N1A C11A . . 71.84(19)
O1A Co1 N1A C11A . . -107.53(19)
O2A Co1 N1A C11A . . 159.52(18)
O3A Co1 N1A C11A . . -17.69(18)
O4A Co1 N2A C25A . . -111.1(2)
O1A Co1 N2A C25A . . 68.2(2)
O2A Co1 N2A C25A . . 161.2(2)
O3A Co1 N2A C25A . . -21.7(2)
O4A Co1 N2A C21A . . 74.11(19)
O1A Co1 N2A C21A . . -106.56(19)
O2A Co1 N2A C21A . . -13.58(19)
O3A Co1 N2A C21A . . 163.54(19)
O4B Co2 N1B C11B . . 66.34(19)
O3B Co2 N1B C11B . . -117.82(19)
O1B Co2 N1B C11B . . -26.44(19)
O2B Co2 N1B C11B . . 155.87(19)
O4B Co2 N1B C15B . . -107.53(19)
O3B Co2 N1B C15B . . 68.31(19)
O1B Co2 N1B C15B . . 159.69(19)
O2B Co2 N1B C15B . . -18.00(19)
O4B Co2 N2B C25B . . -52.79(19)
O3B Co2 N2B C25B . . 131.34(19)
O1B Co2 N2B C25B . . 40.02(19)
O2B Co2 N2B C25B . . -142.28(19)
O4B Co2 N2B C21B . . 135.51(19)
O3B Co2 N2B C21B . . -40.36(18)
O1B Co2 N2B C21B . . -131.68(19)
O2B Co2 N2B C21B . . 46.02(18)
C15A N1A C11A C12A . . -0.3(3)
Co1 N1A C11A C12A . . -176.12(18)
N1A C11A C12A C13A . . 1.7(4)
C11A C12A C13A C14A . . -1.3(4)
C11A C12A C13A C23A . 1_565 177.9(2)
C12A C13A C14A C15A . . -0.4(3)
C23A C13A C14A C15A 1_565 . -179.5(2)
C11A N1A C15A C14A . . -1.5(3)
Co1 N1A C15A C14A . . 174.05(18)
C13A C14A C15A N1A . . 1.9(4)
C25A N2A C21A C22A . . -1.1(4)
Co1 N2A C21A C22A . . 174.02(18)
N2A C21A C22A C23A . . 2.2(4)
C21A C22A C23A C24A . . -1.3(4)
C21A C22A C23A C13A . 1_545 179.7(2)
C22A C23A C24A C25A . . -0.5(4)
C13A C23A C24A C25A 1_545 . 178.4(2)
C21A N2A C25A C24A . . -0.9(4)
Co1 N2A C25A C24A . . -175.88(18)
C23A C24A C25A N2A . . 1.7(4)
C15B N1B C11B C12B . . 0.2(4)
Co2 N1B C11B C12B . . -174.12(19)
N1B C11B C12B C13B . . 2.1(4)
C11B C12B C13B C14B . . -2.1(3)
C11B C12B C13B C23B . 1_545 177.0(2)
C12B C13B C14B C15B . . 0.0(3)
C23B C13B C14B C15B 1_545 . -179.1(2)
C11B N1B C15B C14B . . -2.4(3)
Co2 N1B C15B C14B . . 171.74(18)
C13B C14B C15B N1B . . 2.4(4)
C25B N2B C21B C22B . . -0.5(4)
Co2 N2B C21B C22B . . 171.83(19)
N2B C21B C22B C23B . . -0.3(4)
C21B C22B C23B C24B . . 0.7(4)
C21B C22B C23B C13B . 1_565 -179.7(2)
C22B C23B C24B C25B . . -0.4(4)
C13B C23B C24B C25B 1_565 . -180.0(2)
C21B N2B C25B C24B . . 0.9(4)
Co2 N2B C25B C24B . . -171.03(18)
C23B C24B C25B N2B . . -0.5(4)
O2C C1C C2C C3C . . 96.7(3)
O1C C1C C2C C3C . . -83.9(3)
O2C C1C C2C C7C . . -77.3(3)
O1C C1C C2C C7C . . 102.1(3)
C7C C2C C3C C4C . . -1.1(3)
C1C C2C C3C C4C . . -175.0(2)
C2C C3C C4C C5C . . -1.5(4)
C3C C4C C5C C6C . . 2.2(4)
C4C C5C C6C C7C . . -0.4(4)
C3C C2C C7C C6C . . 2.8(3)
C1C C2C C7C C6C . . 176.7(2)
C3C C2C C7C C8C . . -174.9(2)
C1C C2C C7C C8C . . -1.0(3)
C5C C6C C7C C2C . . -2.1(3)
C5C C6C C7C C8C . . 175.5(2)
C2C C7C C8C C9C . . 158.5(2)
C6C C7C C8C C9C . . -19.1(4)
C7C C8C C9C C10C . . 178.3(2)
C8C C9C C10C O3C . . -165.7(2)
C8C C9C C10C O4C . . 12.7(3)
O1D C1D C2D C3D . . 45.8(3)
O2D C1D C2D C3D . . -134.0(2)
O1D C1D C2D C7D . . -134.9(2)
O2D C1D C2D C7D . . 45.3(3)
C7D C2D C3D C4D . . -0.2(4)
C1D C2D C3D C4D . . 179.1(2)
C2D C3D C4D C5D . . 2.4(4)
C3D C4D C5D C6D . . -2.2(4)
C4D C5D C6D C7D . . -0.1(4)
C5D C6D C7D C2D . . 2.2(4)
C5D C6D C7D C8D . . -178.4(2)
C3D C2D C7D C6D . . -2.0(3)
C1D C2D C7D C6D . . 178.8(2)
C3D C2D C7D C8D . . 178.6(2)
C1D C2D C7D C8D . . -0.6(3)
C6D C7D C8D C9D . . 27.9(4)
C2D C7D C8D C9D . . -152.8(2)
C7D C8D C9D C10D . . 174.9(2)
C8D C9D C10D O4D . . -170.6(2)
C8D C9D C10D O3D . . 7.6(3)
